data_4084198
loop_
_publ_author_name
'Ng, Kim Hong'
'Li, Yongxin'
'Ganguly, Rakesh'
'Mathey, Francois'

_publ_section_title
;
 Modifying the Chemistry of the Phosphole Dienic System by \a-Vinylation
;
_journal_issue 16
_journal_name_full Organometallics
_journal_page_first 4245
_journal_paper_doi 10.1021/om500526u
_journal_volume 33
_journal_year 2014
_chemical_formula_sum 'C30 H20 O10 P2 W2'
_chemical_formula_weight 970.10
_space_group_crystal_system triclinic
_space_group_IT_number 2
_space_group_name_Hall '-P 1'
_space_group_name_H-M_alt 'P -1'
_symmetry_space_group_name_Hall '-P 1'
_symmetry_space_group_name_H-M 'P -1'
_atom_sites_solution_hydrogens geom
_cell_angle_alpha 73.5805(15)
_cell_angle_beta 80.4996(15)
_cell_angle_gamma 68.8731(15)
_cell_formula_units_Z 2
_cell_length_a 10.5975(4)
_cell_length_b 11.3475(4)
_cell_length_c 14.5752(5)
_cell_measurement_reflns_used 9969
_cell_measurement_temperature 103.(2)
_cell_measurement_theta_max 30.2103
_cell_measurement_theta_min 2.4050
_cell_volume 1564.34(10)
_computing_cell_refinement 'SAINT V8.34A (Bruker AXS Inc., 2013)'
_computing_data_reduction 'SAINT V8.34A (Bruker AXS Inc., 2013)'
_computing_structure_refinement 'SHELXL-2013 (Sheldrick, 2013)'
_diffrn_ambient_temperature 103.(2)
_diffrn_detector_area_resol_mean 8.3333
_diffrn_measured_fraction_theta_full 0.994
_diffrn_measured_fraction_theta_max 0.994
_diffrn_radiation_wavelength 0.71073
_diffrn_reflns_av_R_equivalents 0.0560
_diffrn_reflns_av_unetI/netI 0.0399
_diffrn_reflns_limit_h_max 15
_diffrn_reflns_limit_h_min -15
_diffrn_reflns_limit_k_max 16
_diffrn_reflns_limit_k_min -16
_diffrn_reflns_limit_l_max 21
_diffrn_reflns_limit_l_min -21
_diffrn_reflns_number 55789
_diffrn_reflns_theta_full 31.28
_diffrn_reflns_theta_max 31.28
_diffrn_reflns_theta_min 1.46
_exptl_absorpt_coefficient_mu 7.505
_exptl_absorpt_correction_T_max 0.82
_exptl_absorpt_correction_T_min 0.55
_exptl_absorpt_correction_type multi-scan
_exptl_absorpt_process_details 'SADABS V2012/1 (Bruker AXS Inc.)'
_exptl_crystal_colour colourless
_exptl_crystal_density_diffrn 2.060
_exptl_crystal_density_method 'not measured'
_exptl_crystal_description block
_exptl_crystal_F_000 916
_exptl_crystal_size_max 0.300
_exptl_crystal_size_mid 0.200
_exptl_crystal_size_min 0.028
_refine_diff_density_max 1.534
_refine_diff_density_min -1.640
_refine_ls_extinction_method none
_refine_ls_goodness_of_fit_ref 1.080
_refine_ls_hydrogen_treatment constr
_refine_ls_matrix_type full
_refine_ls_number_parameters 399
_refine_ls_number_reflns 10163
_refine_ls_number_restraints 0
_refine_ls_restrained_S_all 1.080
_refine_ls_R_factor_all 0.0372
_refine_ls_R_factor_gt 0.0262
_refine_ls_shift/su_max 0.002
_refine_ls_shift/su_mean 0.000
_refine_ls_structure_factor_coef Fsqd
_refine_ls_weighting_details 'w=1/[\s^2^(Fo^2^)+(0.0004P)^2^+8.0779P] where P=(Fo^2^+2Fc^2^)/3'
_refine_ls_weighting_scheme calc
_refine_ls_wR_factor_gt 0.0521
_refine_ls_wR_factor_ref 0.0632
_reflns_number_gt 8520
_reflns_number_total 10163
_reflns_threshold_expression 'I > 2\s(I)'
_cod_data_source_file om500526u_si_001.cif
_cod_data_source_block I
_cod_depositor_comments 'Adding full bibliography for 4084198--4084202.cif.'
_cod_database_code 4084198

loop_
_space_group_symop_operation_xyz
'x, y, z'
'-x, -y, -z'

loop_
_atom_site_type_symbol
_atom_site_label
_atom_site_fract_x
_atom_site_fract_y
_atom_site_fract_z
_atom_site_U_iso_or_equiv
_atom_site_adp_type
_atom_site_calc_flag
_atom_site_refinement_flags_adp
_atom_site_refinement_flags_posn
_atom_site_occupancy
W W1 0.86986(2) 0.26457(2) 0.14130(2) 0.00955(4) Uani d . . 1
W W2 0.45105(2) 0.84820(2) 0.34225(2) 0.01167(4) Uani d . . 1
P P1 0.68560(10) 0.48125(9) 0.12448(7) 0.00951(17) Uani d . . 1
P P2 0.68200(10) 0.68829(10) 0.33518(7) 0.01135(18) Uani d . . 1
C C1 0.9340(4) 0.3377(4) 0.0039(3) 0.0181(8) Uani d . . 1
C C2 0.7445(4) 0.1993(4) 0.0902(3) 0.0151(7) Uani d . . 1
C C3 1.0099(4) 0.0885(4) 0.1460(3) 0.0189(8) Uani d . . 1
C C4 0.8154(4) 0.1991(4) 0.2830(3) 0.0162(8) Uani d . . 1
C C5 0.9984(4) 0.3254(4) 0.1920(3) 0.0163(8) Uani d . . 1
C C6 0.4172(4) 0.8729(4) 0.2028(3) 0.0143(7) Uani d . . 1
C C7 0.5423(4) 0.9866(4) 0.2945(3) 0.0173(8) Uani d . . 1
C C8 0.2638(5) 0.9776(5) 0.3538(3) 0.0227(9) Uani d . . 1
C C9 0.4798(4) 0.8453(4) 0.4779(3) 0.0167(8) Uani d . . 1
C C10 0.3815(4) 0.6925(5) 0.3944(3) 0.0203(9) Uani d . . 1
C C11 0.6545(4) 0.5759(4) 0.0040(3) 0.0108(7) Uani d . . 1
H H11 0.63 0.5477 -0.0439 0.013 Uiso calc U R 1
C C12 0.6704(4) 0.6919(4) -0.0095(3) 0.0114(7) Uani d . . 1
C C13 0.6500(4) 0.7960(4) -0.1011(3) 0.0159(8) Uani d . . 1
H H13A 0.6317 0.7633 -0.1512 0.024 Uiso calc U R 1
H H13B 0.732 0.8205 -0.1207 0.024 Uiso calc U R 1
H H13C 0.5729 0.8724 -0.0912 0.024 Uiso calc U R 1
C C14 0.7092(4) 0.7116(4) 0.0768(3) 0.0101(7) Uani d . . 1
C C15 0.7323(4) 0.8362(4) 0.0730(3) 0.0150(8) Uani d . . 1
H H15A 0.7484 0.8365 0.1372 0.023 Uiso calc U R 1
H H15B 0.6521 0.9104 0.0502 0.023 Uiso calc U R 1
H H15C 0.8114 0.8429 0.029 0.023 Uiso calc U R 1
C C16 0.7199(4) 0.6117(4) 0.1547(3) 0.0100(7) Uani d . . 1
C C17 0.7753(4) 0.5959(4) 0.2458(3) 0.0120(7) Uani d . . 1
H H17 0.8745 0.5832 0.2387 0.014 Uiso calc U R 1
C C18 0.7325(4) 0.5158(4) 0.3399(3) 0.0132(7) Uani d . . 1
H H18A 0.805 0.4558 0.3824 0.016 Uiso calc U R 1
H H18B 0.6597 0.4809 0.3388 0.016 Uiso calc U R 1
C C19 0.5136(4) 0.4918(4) 0.1779(3) 0.0114(7) Uani d . . 1
C C20 0.4086(4) 0.6110(4) 0.1531(3) 0.0140(7) Uani d . . 1
H H20 0.4277 0.6833 0.1094 0.017 Uiso calc U R 1
C C21 0.2770(4) 0.6239(4) 0.1922(3) 0.0171(8) Uani d . . 1
H H21 0.2067 0.7053 0.1763 0.02 Uiso calc U R 1
C C22 0.2485(4) 0.5177(4) 0.2545(3) 0.0182(8) Uani d . . 1
H H22 0.1585 0.5262 0.281 0.022 Uiso calc U R 1
C C23 0.3513(4) 0.3992(4) 0.2782(3) 0.0176(8) Uani d . . 1
H H23 0.3311 0.3264 0.3204 0.021 Uiso calc U R 1
C C24 0.4838(4) 0.3861(4) 0.2407(3) 0.0139(7) Uani d . . 1
H H24 0.554 0.3048 0.2579 0.017 Uiso calc U R 1
C C25 0.8146(4) 0.7067(4) 0.3887(3) 0.0139(7) Uani d . . 1
C C26 0.8337(5) 0.6532(5) 0.4857(3) 0.0240(10) Uani d . . 1
H H26 0.7845 0.5982 0.5225 0.029 Uiso calc U R 1
C C27 0.9245(5) 0.6796(6) 0.5290(3) 0.0285(11) Uani d . . 1
H H27 0.9363 0.6436 0.5955 0.034 Uiso calc U R 1
C C28 0.9966(5) 0.7571(5) 0.4762(4) 0.0264(10) Uani d . . 1
H H28 1.0574 0.7761 0.5064 0.032 Uiso calc U R 1
C C29 0.9818(5) 0.8083(6) 0.3786(4) 0.0336(12) Uani d . . 1
H H29 1.0339 0.8605 0.3416 0.04 Uiso calc U R 1
C C30 0.8909(5) 0.7829(5) 0.3359(4) 0.0282(11) Uani d . . 1
H H30 0.8805 0.8182 0.2692 0.034 Uiso calc U R 1
O O1 0.9698(3) 0.3802(4) -0.0718(2) 0.0308(8) Uani d . . 1
O O2 0.6805(3) 0.1606(3) 0.0597(2) 0.0252(7) Uani d . . 1
O O3 1.0865(3) -0.0127(3) 0.1492(3) 0.0315(8) Uani d . . 1
O O4 0.7930(4) 0.1632(4) 0.3625(2) 0.0288(8) Uani d . . 1
O O5 1.0698(3) 0.3559(3) 0.2227(2) 0.0239(7) Uani d . . 1
O O6 0.3952(3) 0.8975(3) 0.1245(2) 0.0200(6) Uani d . . 1
O O7 0.5980(4) 1.0598(3) 0.2680(2) 0.0251(7) Uani d . . 1
O O8 0.1578(4) 1.0521(4) 0.3594(3) 0.0379(9) Uani d . . 1
O O9 0.4957(4) 0.8501(4) 0.5521(2) 0.0295(8) Uani d . . 1
O O10 0.3487(4) 0.6039(4) 0.4252(3) 0.0313(8) Uani d . . 1

loop_
_atom_site_aniso_label
_atom_site_aniso_U_11
_atom_site_aniso_U_22
_atom_site_aniso_U_33
_atom_site_aniso_U_12
_atom_site_aniso_U_13
_atom_site_aniso_U_23
W1 0.00869(7) 0.00745(7) 0.01136(7) -0.00235(5) -0.00153(5) -0.00046(5)
W2 0.01225(7) 0.01092(8) 0.01187(7) -0.00322(6) -0.00129(5) -0.00336(6)
P1 0.0111(4) 0.0068(4) 0.0110(4) -0.0035(3) -0.0025(3) -0.0011(3)
P2 0.0124(4) 0.0120(5) 0.0101(4) -0.0041(4) -0.0017(3) -0.0027(4)
C1 0.0098(17) 0.021(2) 0.020(2) -0.0043(16) -0.0003(15) -0.0006(16)
C2 0.0151(18) 0.0109(18) 0.0157(18) -0.0026(15) 0.0014(14) -0.0014(14)
C3 0.0142(18) 0.019(2) 0.021(2) -0.0058(16) 0.0009(15) -0.0020(17)
C4 0.0127(17) 0.017(2) 0.0179(19) -0.0050(15) -0.0045(14) -0.0015(16)
C5 0.0142(18) 0.0141(19) 0.0174(19) -0.0015(15) 0.0001(15) -0.0039(15)
C6 0.0144(17) 0.0093(17) 0.020(2) -0.0041(14) -0.0010(15) -0.0051(15)
C7 0.023(2) 0.0141(19) 0.0145(19) -0.0039(16) -0.0035(15) -0.0043(15)
C8 0.023(2) 0.022(2) 0.022(2) -0.0050(18) -0.0023(17) -0.0082(18)
C9 0.0188(19) 0.0151(19) 0.0150(19) -0.0048(16) -0.0004(15) -0.0036(15)
C10 0.021(2) 0.022(2) 0.019(2) -0.0081(18) -0.0021(16) -0.0048(17)
C11 0.0132(16) 0.0082(16) 0.0111(16) -0.0030(14) -0.0027(13) -0.0022(13)
C12 0.0117(16) 0.0099(17) 0.0115(17) -0.0020(14) -0.0009(13) -0.0031(13)
C13 0.023(2) 0.0120(18) 0.0124(18) -0.0074(16) -0.0036(15) 0.0005(14)
C14 0.0086(15) 0.0078(16) 0.0140(17) -0.0021(13) -0.0003(13) -0.0037(13)
C15 0.0199(19) 0.0118(18) 0.0164(19) -0.0109(16) 0.0001(15) -0.0012(15)
C16 0.0088(15) 0.0097(17) 0.0110(16) -0.0026(13) -0.0005(12) -0.0027(13)
C17 0.0142(17) 0.0104(17) 0.0108(17) -0.0030(14) -0.0013(13) -0.0030(14)
C18 0.0171(18) 0.0128(18) 0.0108(17) -0.0069(15) -0.0010(14) -0.0019(14)
C19 0.0128(16) 0.0115(17) 0.0134(17) -0.0064(14) -0.0039(13) -0.0032(14)
C20 0.0158(18) 0.0107(18) 0.0164(18) -0.0044(15) -0.0035(14) -0.0031(14)
C21 0.0128(17) 0.0143(19) 0.025(2) -0.0013(15) -0.0050(15) -0.0078(16)
C22 0.0107(17) 0.020(2) 0.024(2) -0.0041(16) 0.0008(15) -0.0085(17)
C23 0.0184(19) 0.019(2) 0.019(2) -0.0109(17) -0.0008(15) -0.0038(16)
C24 0.0121(17) 0.0109(18) 0.0171(19) -0.0038(14) -0.0014(14) -0.0009(14)
C25 0.0140(17) 0.0162(19) 0.0137(18) -0.0045(15) -0.0033(14) -0.0065(15)
C26 0.025(2) 0.037(3) 0.015(2) -0.018(2) -0.0015(17) -0.0037(19)
C27 0.029(2) 0.049(3) 0.014(2) -0.020(2) -0.0034(17) -0.008(2)
C28 0.024(2) 0.037(3) 0.029(2) -0.013(2) -0.0093(19) -0.015(2)
C29 0.036(3) 0.037(3) 0.038(3) -0.026(2) -0.016(2) 0.001(2)
C30 0.033(3) 0.037(3) 0.021(2) -0.022(2) -0.0105(19) 0.002(2)
O1 0.0170(15) 0.040(2) 0.0203(17) -0.0043(15) 0.0023(13) 0.0070(15)
O2 0.0287(17) 0.0281(18) 0.0265(17) -0.0160(15) -0.0061(14) -0.0076(14)
O3 0.0231(17) 0.0166(17) 0.042(2) 0.0040(14) 0.0021(15) -0.0042(15)
O4 0.0295(18) 0.038(2) 0.0160(16) -0.0133(16) -0.0025(13) 0.0015(14)
O5 0.0180(15) 0.0250(17) 0.0330(18) -0.0079(13) -0.0070(13) -0.0097(14)
O6 0.0285(16) 0.0143(15) 0.0172(15) -0.0042(13) -0.0095(12) -0.0032(12)
O7 0.0366(19) 0.0220(17) 0.0217(16) -0.0181(15) -0.0008(14) -0.0027(13)
O8 0.0243(18) 0.036(2) 0.047(2) 0.0055(16) -0.0027(16) -0.0207(19)
O9 0.041(2) 0.032(2) 0.0156(16) -0.0105(16) -0.0003(14) -0.0080(14)
O10 0.038(2) 0.033(2) 0.0289(19) -0.0244(17) 0.0006(15) -0.0028(16)

loop_
_atom_type_symbol
_atom_type_description
_atom_type_scat_dispersion_real
_atom_type_scat_dispersion_imag
_atom_type_scat_source
C C 0.0033 0.0016 'International Tables Vol C Tables 4.2.6.8 and 6.1.1.4'
H H 0.0000 0.0000 'International Tables Vol C Tables 4.2.6.8 and 6.1.1.4'
O O 0.0106 0.0060 'International Tables Vol C Tables 4.2.6.8 and 6.1.1.4'
P P 0.1023 0.0942 'International Tables Vol C Tables 4.2.6.8 and 6.1.1.4'
W W -0.8490 6.8722 'International Tables Vol C Tables 4.2.6.8 and 6.1.1.4'

loop_
_geom_angle_atom_site_label_1
_geom_angle_atom_site_label_2
_geom_angle_atom_site_label_3
_geom_angle
C3 W1 C5 91.77(17)
C3 W1 C1 92.36(17)
C5 W1 C1 89.86(17)
C3 W1 C4 88.52(17)
C5 W1 C4 85.03(16)
C1 W1 C4 174.84(17)
C3 W1 C2 86.84(17)
C5 W1 C2 178.60(16)
C1 W1 C2 90.06(16)
C4 W1 C2 95.06(16)
C3 W1 P1 174.99(13)
C5 W1 P1 92.81(12)
C1 W1 P1 85.61(12)
C4 W1 P1 93.90(12)
C2 W1 P1 88.57(11)
C8 W2 C7 94.20(18)
C8 W2 C9 89.37(17)
C7 W2 C9 87.32(17)
C8 W2 C6 87.01(17)
C7 W2 C6 87.79(16)
C9 W2 C6 173.68(16)
C8 W2 C10 92.33(19)
C7 W2 C10 173.13(17)
C9 W2 C10 90.62(17)
C6 W2 C10 94.69(16)
C8 W2 P2 177.59(13)
C7 W2 P2 85.96(12)
C9 W2 P2 88.24(12)
C6 W2 P2 95.40(11)
C10 W2 P2 87.43(13)
C11 P1 C16 91.21(17)
C11 P1 C19 102.17(17)
C16 P1 C19 104.60(17)
C11 P1 W1 115.75(13)
C16 P1 W1 118.06(12)
C19 P1 W1 120.30(13)
C25 P2 C18 105.80(19)
C25 P2 C17 103.63(18)
C18 P2 C17 49.02(17)
C25 P2 W2 118.33(13)
C18 P2 W2 128.84(13)
C17 P2 W2 132.04(13)
O1 C1 W1 178.7(4)
O2 C2 W1 176.8(4)
O3 C3 W1 178.2(4)
O4 C4 W1 175.6(4)
O5 C5 W1 177.8(4)
O6 C6 W2 174.3(3)
O7 C7 W2 177.2(4)
O8 C8 W2 179.2(5)
O9 C9 W2 176.5(4)
O10 C10 W2 176.8(4)
C12 C11 P1 110.9(3)
C12 C11 H11 124.5
P1 C11 H11 124.5
C11 C12 C14 113.8(3)
C11 C12 C13 125.1(3)
C14 C12 C13 121.1(3)
C12 C13 H13A 109.5
C12 C13 H13B 109.5
H13A C13 H13B 109.5
C12 C13 H13C 109.5
H13A C13 H13C 109.5
H13B C13 H13C 109.5
C16 C14 C12 114.6(3)
C16 C14 C15 125.1(3)
C12 C14 C15 120.2(3)
C14 C15 H15A 109.5
C14 C15 H15B 109.5
H15A C15 H15B 109.5
C14 C15 H15C 109.5
H15A C15 H15C 109.5
H15B C15 H15C 109.5
C14 C16 C17 126.5(3)
C14 C16 P1 109.4(3)
C17 C16 P1 123.2(3)
C16 C17 C18 121.7(3)
C16 C17 P2 123.1(3)
C18 C17 P2 64.8(2)
C16 C17 H17 113.0
C18 C17 H17 113.0
P2 C17 H17 113.0
C17 C18 P2 66.1(2)
C17 C18 H18A 117.1
P2 C18 H18A 117.1
C17 C18 H18B 117.1
P2 C18 H18B 117.1
H18A C18 H18B 114.1
C24 C19 C20 119.2(4)
C24 C19 P1 122.4(3)
C20 C19 P1 118.4(3)
C21 C20 C19 120.4(4)
C21 C20 H20 119.8
C19 C20 H20 119.8
C22 C21 C20 119.8(4)
C22 C21 H21 120.1
C20 C21 H21 120.1
C23 C22 C21 120.1(4)
C23 C22 H22 120.0
C21 C22 H22 120.0
C22 C23 C24 120.5(4)
C22 C23 H23 119.8
C24 C23 H23 119.8
C19 C24 C23 120.0(4)
C19 C24 H24 120.0
C23 C24 H24 120.0
C30 C25 C26 118.6(4)
C30 C25 P2 120.9(3)
C26 C25 P2 120.3(3)
C25 C26 C27 120.3(4)
C25 C26 H26 119.8
C27 C26 H26 119.8
C28 C27 C26 120.1(4)
C28 C27 H27 119.9
C26 C27 H27 119.9
C27 C28 C29 120.4(4)
C27 C28 H28 119.8
C29 C28 H28 119.8
C30 C29 C28 119.4(5)
C30 C29 H29 120.3
C28 C29 H29 120.3
C29 C30 C25 121.1(4)
C29 C30 H30 119.4
C25 C30 H30 119.4

loop_
_geom_bond_atom_site_label_1
_geom_bond_atom_site_label_2
_geom_bond_distance
W1 C3 2.004(4)
W1 C5 2.044(4)
W1 C1 2.044(4)
W1 C4 2.049(4)
W1 C2 2.054(4)
W1 P1 2.5049(10)
W2 C8 2.013(5)
W2 C7 2.035(4)
W2 C9 2.039(4)
W2 C6 2.046(4)
W2 C10 2.058(5)
W2 P2 2.4728(10)
P1 C11 1.794(4)
P1 C16 1.824(4)
P1 C19 1.836(4)
P2 C25 1.814(4)
P2 C18 1.818(4)
P2 C17 1.837(4)
C1 O1 1.135(5)
C2 O2 1.129(5)
C3 O3 1.136(5)
C4 O4 1.130(5)
C5 O5 1.131(5)
C6 O6 1.138(5)
C7 O7 1.134(5)
C8 O8 1.143(6)
C9 O9 1.140(5)
C10 O10 1.131(6)
C11 C12 1.343(5)
C11 H11 0.95
C12 C14 1.482(5)
C12 C13 1.498(5)
C13 H13A 0.98
C13 H13B 0.98
C13 H13C 0.98
C14 C16 1.345(5)
C14 C15 1.503(5)
C15 H15A 0.98
C15 H15B 0.98
C15 H15C 0.98
C16 C17 1.479(5)
C17 C18 1.516(5)
C17 H17 1.0
C18 H18A 0.99
C18 H18B 0.99
C19 C24 1.391(5)
C19 C20 1.403(5)
C20 C21 1.389(6)
C20 H20 0.95
C21 C22 1.386(6)
C21 H21 0.95
C22 C23 1.385(6)
C22 H22 0.95
C23 C24 1.391(6)
C23 H23 0.95
C24 H24 0.95
C25 C30 1.384(6)
C25 C26 1.389(6)
C26 C27 1.389(6)
C26 H26 0.95
C27 C28 1.363(7)
C27 H27 0.95
C28 C29 1.388(7)
C28 H28 0.95
C29 C30 1.378(6)
C29 H29 0.95
C30 H30 0.95
